data_2226386
loop_
_publ_author_name
'Afrakssou, Zahra'
'Rodi, Youssef Kandri'
'Zouihri, Hafid'
'Essassi, El Mokhtar'
'Ng, Seik Weng'

_publ_section_title
;
 1,3-Diallyl-1<i>H</i>-anthra[1,2-<i>d</i>]imidazole-2,6,11(3<i>H</i>)-trione
;
_journal_coeditor_code CI5112
_journal_issue 7
_journal_name_full 'Acta Crystallographica Section E'
_journal_page_first o1851
_journal_paper_doi 10.1107/S1600536810024748
_journal_volume 66
_journal_year 2010
_chemical_formula_iupac 'C21 H16 N2 O3'
_chemical_formula_moiety 'C21 H16 N2 O3'
_chemical_formula_sum 'C21 H16 N2 O3'
_chemical_formula_weight 344.36
_chemical_name_systematic
;
1,3-Diallyl-1<i>H</i>-anthra[1,2-<i>d</i>]imidazole-2,6,11(3<i>H</i>)-trione
;
_space_group_IT_number 14
_symmetry_cell_setting monoclinic
_symmetry_space_group_name_Hall '-P 2ybc'
_symmetry_space_group_name_H-M 'P 1 21/c 1'
_atom_sites_solution_hydrogens geom
_atom_sites_solution_primary direct
_atom_sites_solution_secondary difmap
_audit_creation_method SHELXL-97
_cell_angle_alpha 90.00
_cell_angle_beta 93.5370(10)
_cell_angle_gamma 90.00
_cell_formula_units_Z 4
_cell_length_a 7.8539(2)
_cell_length_b 11.5822(3)
_cell_length_c 18.1455(4)
_cell_measurement_reflns_used 4815
_cell_measurement_temperature 293(2)
_cell_measurement_theta_max 29.4
_cell_measurement_theta_min 2.2
_cell_volume 1647.47(7)
_computing_cell_refinement 'SAINT (Bruker, 2008)'
_computing_data_collection 'APEX2 (Bruker, 2008)'
_computing_data_reduction 'SAINT (Bruker, 2008)'
_computing_molecular_graphics 'X-SEED (Barbour, 2001)'
_computing_publication_material 'publCIF (Westrip, 2010)'
_computing_structure_refinement 'SHELXL97 (Sheldrick, 2008)'
_computing_structure_solution 'SHELXS97 (Sheldrick, 2008)'
_diffrn_ambient_temperature 293(2)
_diffrn_measured_fraction_theta_full 0.999
_diffrn_measured_fraction_theta_max 0.999
_diffrn_measurement_device_type 'Bruker X8 APEXII area-detector'
_diffrn_measurement_method '\f and \w scans'
_diffrn_radiation_monochromator graphite
_diffrn_radiation_source 'fine-focus sealed tube'
_diffrn_radiation_type MoK\a
_diffrn_radiation_wavelength 0.71073
_diffrn_reflns_av_R_equivalents 0.0388
_diffrn_reflns_av_sigmaI/netI 0.0341
_diffrn_reflns_limit_h_max 11
_diffrn_reflns_limit_h_min -11
_diffrn_reflns_limit_k_max 16
_diffrn_reflns_limit_k_min -16
_diffrn_reflns_limit_l_max 25
_diffrn_reflns_limit_l_min -25
_diffrn_reflns_number 22612
_diffrn_reflns_theta_full 30.00
_diffrn_reflns_theta_max 30.00
_diffrn_reflns_theta_min 2.09
_diffrn_standards_number 0
_exptl_absorpt_coefficient_mu 0.094
_exptl_absorpt_correction_type none
_exptl_crystal_colour Orange
_exptl_crystal_density_diffrn 1.388
_exptl_crystal_density_method 'not measured'
_exptl_crystal_description Block
_exptl_crystal_F_000 720
_exptl_crystal_size_max 0.40
_exptl_crystal_size_mid 0.35
_exptl_crystal_size_min 0.20
_refine_diff_density_max 0.310
_refine_diff_density_min -0.221
_refine_ls_extinction_coef 0.0033(11)
_refine_ls_extinction_expression Fc^*^=kFc[1+0.001xFc^2^\l^3^/sin(2\q)]^-1/4^
_refine_ls_extinction_method 'SHELXL97 (Sheldrick, 2008)'
_refine_ls_goodness_of_fit_ref 1.020
_refine_ls_hydrogen_treatment constr
_refine_ls_matrix_type full
_refine_ls_number_parameters 236
_refine_ls_number_reflns 4805
_refine_ls_number_restraints 0
_refine_ls_restrained_S_all 1.020
_refine_ls_R_factor_all 0.0833
_refine_ls_R_factor_gt 0.0485
_refine_ls_shift/su_max 0.001
_refine_ls_shift/su_mean 0.001
_refine_ls_structure_factor_coef Fsqd
_refine_ls_weighting_details 'calc w=1/[\s^2^(Fo^2^)+(0.0755P)^2^+0.2066P] where P=(Fo^2^+2Fc^2^)/3'
_refine_ls_weighting_scheme calc
_refine_ls_wR_factor_gt 0.1290
_refine_ls_wR_factor_ref 0.1534
_reflns_number_gt 3053
_reflns_number_total 4806
_reflns_threshold_expression I>2\s(I)
_cod_data_source_file ci5112.cif
_cod_data_source_block I
_cod_original_sg_symbol_H-M 'P 21/c'
_cod_database_code 2226386
_cod_database_fobs_code 2226386

loop_
_symmetry_equiv_pos_as_xyz
'x, y, z'
'-x, y+1/2, -z+1/2'
'-x, -y, -z'
'x, -y-1/2, z-1/2'

loop_
_atom_site_type_symbol
_atom_site_label
_atom_site_fract_x
_atom_site_fract_y
_atom_site_fract_z
_atom_site_U_iso_or_equiv
_atom_site_adp_type
_atom_site_calc_flag
_atom_site_refinement_flags
_atom_site_occupancy
_atom_site_disorder_assembly
_atom_site_disorder_group
O O1 0.14067(16) 0.31774(10) 0.53905(6) 0.0588(3) Uani d . 1 . .
O O2 0.23915(17) 0.77316(10) 0.53322(7) 0.0623(3) Uani d . 1 . .
O O3 0.44816(18) 0.19062(10) 0.30395(6) 0.0633(4) Uani d . 1 . .
N N1 0.35081(16) 0.29295(10) 0.40381(6) 0.0405(3) Uani d . 1 . .
N N2 0.42897(16) 0.38962(10) 0.30579(6) 0.0422(3) Uani d . 1 . .
C C1 0.32994(17) 0.40923(11) 0.41903(7) 0.0342(3) Uani d . 1 . .
C C2 0.27111(16) 0.47213(11) 0.47863(7) 0.0342(3) Uani d . 1 . .
C C3 0.18650(18) 0.41799(12) 0.54058(7) 0.0387(3) Uani d . 1 . .
C C4 0.14672(17) 0.49192(13) 0.60472(8) 0.0408(3) Uani d . 1 . .
C C5 0.0848(2) 0.43992(15) 0.66656(9) 0.0532(4) Uani d . 1 . .
H H5 0.0729 0.3601 0.6683 0.064 Uiso calc R 1 . .
C C6 0.0408(2) 0.50686(19) 0.72553(9) 0.0635(5) Uani d . 1 . .
H H6 -0.0001 0.4719 0.7671 0.076 Uiso calc R 1 . .
C C7 0.0572(2) 0.62479(19) 0.72301(10) 0.0649(5) Uani d . 1 . .
H H7 0.0265 0.6693 0.7627 0.078 Uiso calc R 1 . .
C C8 0.1187(2) 0.67763(16) 0.66225(10) 0.0557(4) Uani d . 1 . .
H H8 0.1301 0.7575 0.6610 0.067 Uiso calc R 1 . .
C C9 0.16416(18) 0.61104(13) 0.60235(8) 0.0427(3) Uani d . 1 . .
C C10 0.22782(18) 0.66824(13) 0.53631(8) 0.0428(3) Uani d . 1 . .
C C11 0.27960(17) 0.59389(12) 0.47464(7) 0.0372(3) Uani d . 1 . .
C C12 0.3362(2) 0.64983(13) 0.41289(8) 0.0443(3) Uani d . 1 . .
H H12 0.3403 0.7301 0.4122 0.053 Uiso calc R 1 . .
C C13 0.38660(19) 0.58851(12) 0.35255(8) 0.0437(3) Uani d . 1 . .
H H13 0.4219 0.6261 0.3108 0.052 Uiso calc R 1 . .
C C14 0.38263(17) 0.47023(12) 0.35652(7) 0.0368(3) Uani d . 1 . .
C C15 0.4124(2) 0.28065(13) 0.33395(8) 0.0451(4) Uani d . 1 . .
C C16 0.4861(2) 0.40982(14) 0.23155(7) 0.0462(4) Uani d . 1 . .
H H16A 0.5829 0.3603 0.2237 0.055 Uiso calc R 1 . .
H H16B 0.5234 0.4893 0.2277 0.055 Uiso calc R 1 . .
C C17 0.3483(2) 0.38657(17) 0.17310(9) 0.0595(5) Uani d . 1 . .
H H17 0.3070 0.3114 0.1688 0.071 Uiso calc R 1 . .
C C18 0.2826(3) 0.4620(2) 0.12858(11) 0.0851(7) Uani d . 1 . .
H H18A 0.3206 0.5380 0.1312 0.102 Uiso calc R 1 . .
H H18B 0.1969 0.4409 0.0935 0.102 Uiso calc R 1 . .
C C19 0.3537(2) 0.18926(12) 0.45100(8) 0.0431(3) Uani d . 1 . .
H H19A 0.3615 0.2133 0.5023 0.052 Uiso calc R 1 . .
H H19B 0.4552 0.1448 0.4424 0.052 Uiso calc R 1 . .
C C20 0.2018(2) 0.11366(14) 0.43818(8) 0.0498(4) Uani d . 1 . .
H H20 0.0939 0.1461 0.4403 0.060 Uiso calc R 1 . .
C C21 0.2140(3) 0.00335(17) 0.42404(11) 0.0695(5) Uani d . 1 . .
H H21A 0.3207 -0.0307 0.4217 0.083 Uiso calc R 1 . .
H H21B 0.1158 -0.0411 0.4163 0.083 Uiso calc R 1 . .

loop_
_atom_site_aniso_label
_atom_site_aniso_U_11
_atom_site_aniso_U_22
_atom_site_aniso_U_33
_atom_site_aniso_U_12
_atom_site_aniso_U_13
_atom_site_aniso_U_23
O1 0.0796(8) 0.0408(6) 0.0591(7) -0.0081(6) 0.0298(6) -0.0009(5)
O2 0.0821(9) 0.0354(6) 0.0711(8) -0.0067(6) 0.0191(6) -0.0114(5)
O3 0.1046(10) 0.0388(6) 0.0494(7) 0.0101(6) 0.0285(6) -0.0027(5)
N1 0.0577(7) 0.0304(6) 0.0343(6) 0.0046(5) 0.0110(5) 0.0026(4)
N2 0.0573(7) 0.0374(6) 0.0330(6) 0.0023(5) 0.0113(5) 0.0013(5)
C1 0.0386(7) 0.0309(6) 0.0332(6) 0.0013(5) 0.0033(5) 0.0014(5)
C2 0.0356(7) 0.0342(7) 0.0327(6) 0.0008(5) 0.0021(5) 0.0006(5)
C3 0.0418(7) 0.0374(7) 0.0373(7) 0.0022(6) 0.0067(6) 0.0014(6)
C4 0.0381(7) 0.0484(8) 0.0363(7) 0.0042(6) 0.0048(6) -0.0015(6)
C5 0.0589(10) 0.0575(10) 0.0447(8) 0.0056(8) 0.0151(7) 0.0033(7)
C6 0.0697(11) 0.0793(13) 0.0434(9) 0.0053(10) 0.0189(8) -0.0030(9)
C7 0.0712(12) 0.0783(14) 0.0465(9) 0.0071(10) 0.0143(8) -0.0192(9)
C8 0.0608(10) 0.0552(10) 0.0518(9) 0.0046(8) 0.0077(8) -0.0152(8)
C9 0.0399(7) 0.0472(8) 0.0409(7) 0.0030(6) 0.0024(6) -0.0077(6)
C10 0.0443(8) 0.0376(8) 0.0466(8) -0.0008(6) 0.0034(6) -0.0079(6)
C11 0.0395(7) 0.0330(7) 0.0392(7) 0.0004(5) 0.0028(6) -0.0015(5)
C12 0.0560(9) 0.0311(7) 0.0462(8) -0.0028(6) 0.0064(7) 0.0023(6)
C13 0.0548(9) 0.0366(7) 0.0404(7) -0.0025(6) 0.0087(6) 0.0061(6)
C14 0.0408(7) 0.0361(7) 0.0339(7) 0.0010(6) 0.0052(5) 0.0013(5)
C15 0.0618(9) 0.0382(8) 0.0365(7) 0.0053(7) 0.0123(7) 0.0003(6)
C16 0.0564(9) 0.0479(8) 0.0360(7) -0.0006(7) 0.0158(6) 0.0019(6)
C17 0.0686(11) 0.0708(12) 0.0406(8) -0.0083(9) 0.0168(8) -0.0026(8)
C18 0.0780(14) 0.131(2) 0.0468(10) 0.0076(13) 0.0107(9) 0.0108(12)
C19 0.0573(9) 0.0331(7) 0.0394(7) 0.0057(6) 0.0076(6) 0.0057(6)
C20 0.0611(10) 0.0430(8) 0.0458(8) 0.0004(7) 0.0067(7) 0.0062(7)
C21 0.0869(13) 0.0486(10) 0.0739(13) -0.0104(10) 0.0114(10) -0.0024(9)

loop_
_atom_type_symbol
_atom_type_description
_atom_type_scat_dispersion_real
_atom_type_scat_dispersion_imag
_atom_type_scat_source
C C 0.0033 0.0016 'International Tables Vol C Tables 4.2.6.8 and 6.1.1.4'
H H 0.0000 0.0000 'International Tables Vol C Tables 4.2.6.8 and 6.1.1.4'
N N 0.0061 0.0033 'International Tables Vol C Tables 4.2.6.8 and 6.1.1.4'
O O 0.0106 0.0060 'International Tables Vol C Tables 4.2.6.8 and 6.1.1.4'

loop_
_geom_angle_atom_site_label_1
_geom_angle_atom_site_label_2
_geom_angle_atom_site_label_3
_geom_angle_site_symmetry_1
_geom_angle_site_symmetry_3
_geom_angle
_geom_angle_publ_flag
C1 N1 C15 . . 109.44(11) ?
C1 N1 C19 . . 132.32(11) ?
C15 N1 C19 . . 116.86(11) ?
C15 N2 C14 . . 109.90(11) ?
C15 N2 C16 . . 122.09(12) ?
C14 N2 C16 . . 128.00(12) ?
N1 C1 C2 . . 134.84(12) ?
N1 C1 C14 . . 106.28(11) ?
C2 C1 C14 . . 118.87(12) ?
C1 C2 C11 . . 117.30(12) ?
C1 C2 C3 . . 123.31(12) ?
C11 C2 C3 . . 119.10(12) ?
O1 C3 C2 . . 122.25(13) ?
O1 C3 C4 . . 119.32(13) ?
C2 C3 C4 . . 118.31(12) ?
C9 C4 C5 . . 119.78(14) ?
C9 C4 C3 . . 121.35(13) ?
C5 C4 C3 . . 118.81(14) ?
C6 C5 C4 . . 119.96(17) ?
C6 C5 H5 . . 120.0 ?
C4 C5 H5 . . 120.0 ?
C7 C6 C5 . . 120.24(17) ?
C7 C6 H6 . . 119.9 ?
C5 C6 H6 . . 119.9 ?
C6 C7 C8 . . 120.54(16) ?
C6 C7 H7 . . 119.7 ?
C8 C7 H7 . . 119.7 ?
C7 C8 C9 . . 119.83(18) ?
C7 C8 H8 . . 120.1 ?
C9 C8 H8 . . 120.1 ?
C4 C9 C8 . . 119.64(15) ?
C4 C9 C10 . . 120.54(13) ?
C8 C9 C10 . . 119.81(15) ?
O2 C10 C9 . . 120.76(13) ?
O2 C10 C11 . . 121.17(14) ?
C9 C10 C11 . . 118.07(13) ?
C12 C11 C2 . . 121.62(13) ?
C12 C11 C10 . . 116.87(13) ?
C2 C11 C10 . . 121.50(12) ?
C13 C12 C11 . . 121.32(13) ?
C13 C12 H12 . . 119.3 ?
C11 C12 H12 . . 119.3 ?
C14 C13 C12 . . 117.55(13) ?
C14 C13 H13 . . 121.2 ?
C12 C13 H13 . . 121.2 ?
C13 C14 N2 . . 129.39(13) ?
C13 C14 C1 . . 123.19(13) ?
N2 C14 C1 . . 107.40(12) ?
O3 C15 N2 . . 126.33(14) ?
O3 C15 N1 . . 126.71(14) ?
N2 C15 N1 . . 106.95(12) ?
N2 C16 C17 . . 112.01(13) ?
N2 C16 H16A . . 109.2 ?
C17 C16 H16A . . 109.2 ?
N2 C16 H16B . . 109.2 ?
C17 C16 H16B . . 109.2 ?
H16A C16 H16B . . 107.9 ?
C18 C17 C16 . . 125.0(2) ?
C18 C17 H17 . . 117.5 ?
C16 C17 H17 . . 117.5 ?
C17 C18 H18A . . 120.0 ?
C17 C18 H18B . . 120.0 ?
H18A C18 H18B . . 120.0 ?
N1 C19 C20 . . 113.92(13) ?
N1 C19 H19A . . 108.8 ?
C20 C19 H19A . . 108.8 ?
N1 C19 H19B . . 108.8 ?
C20 C19 H19B . . 108.8 ?
H19A C19 H19B . . 107.7 ?
C21 C20 C19 . . 122.60(17) ?
C21 C20 H20 . . 118.7 ?
C19 C20 H20 . . 118.7 ?
C20 C21 H21A . . 120.0 ?
C20 C21 H21B . . 120.0 ?
H21A C21 H21B . . 120.0 ?

loop_
_geom_bond_atom_site_label_1
_geom_bond_atom_site_label_2
_geom_bond_site_symmetry_2
_geom_bond_distance
_geom_bond_publ_flag
O1 C3 . 1.2154(18) ?
O2 C10 . 1.2200(18) ?
O3 C15 . 1.2170(17) ?
N1 C1 . 1.3867(16) ?
N1 C15 . 1.3918(18) ?
N1 C19 . 1.4742(17) ?
N2 C15 . 1.3708(19) ?
N2 C14 . 1.3757(17) ?
N2 C16 . 1.4647(17) ?
C1 C2 . 1.4056(18) ?
C1 C14 . 1.4194(18) ?
C2 C11 . 1.4139(19) ?
C2 C3 . 1.4800(18) ?
C3 C4 . 1.4934(19) ?
C4 C9 . 1.387(2) ?
C4 C5 . 1.388(2) ?
C5 C6 . 1.382(2) ?
C5 H5 . 0.93 ?
C6 C7 . 1.373(3) ?
C6 H6 . 0.93 ?
C7 C8 . 1.375(3) ?
C7 H7 . 0.93 ?
C8 C9 . 1.397(2) ?
C8 H8 . 0.93 ?
C9 C10 . 1.483(2) ?
C10 C11 . 1.4884(19) ?
C11 C12 . 1.3908(19) ?
C12 C13 . 1.383(2) ?
C12 H12 . 0.93 ?
C13 C14 . 1.372(2) ?
C13 H13 . 0.93 ?
C16 C17 . 1.493(2) ?
C16 H16A . 0.97 ?
C16 H16B . 0.97 ?
C17 C18 . 1.277(3) ?
C17 H17 . 0.93 ?
C18 H18A . 0.93 ?
C18 H18B . 0.93 ?
C19 C20 . 1.486(2) ?
C19 H19A . 0.97 ?
C19 H19B . 0.97 ?
C20 C21 . 1.308(2) ?
C20 H20 . 0.93 ?
C21 H21A . 0.93 ?
C21 H21B . 0.93 ?

loop_
_geom_hbond_atom_site_label_D
_geom_hbond_atom_site_label_H
_geom_hbond_atom_site_label_A
_geom_hbond_site_symmetry_A
_geom_hbond_distance_DH
_geom_hbond_distance_HA
_geom_hbond_distance_DA
_geom_hbond_angle_DHA
C13 H13 O3 2_655 0.93 2.49 3.406(2) 168
C16 H16B O3 2_655 0.97 2.42 3.362(2) 165

loop_
_geom_torsion_atom_site_label_1
_geom_torsion_atom_site_label_2
_geom_torsion_atom_site_label_3
_geom_torsion_atom_site_label_4
_geom_torsion_site_symmetry_1
_geom_torsion_site_symmetry_2
_geom_torsion_site_symmetry_3
_geom_torsion_site_symmetry_4
_geom_torsion
_geom_torsion_publ_flag
C15 N1 C1 C2 . . . . 178.83(15) ?
C19 N1 C1 C2 . . . . -15.3(3) ?
C15 N1 C1 C14 . . . . -0.69(16) ?
C19 N1 C1 C14 . . . . 165.13(14) ?
N1 C1 C2 C11 . . . . 176.13(15) ?
C14 C1 C2 C11 . . . . -4.39(18) ?
N1 C1 C2 C3 . . . . -10.1(2) ?
C14 C1 C2 C3 . . . . 169.38(12) ?
C1 C2 C3 O1 . . . . -10.6(2) ?
C11 C2 C3 O1 . . . . 163.09(14) ?
C1 C2 C3 C4 . . . . 173.42(12) ?
C11 C2 C3 C4 . . . . -12.91(19) ?
O1 C3 C4 C9 . . . . -166.55(14) ?
C2 C3 C4 C9 . . . . 9.6(2) ?
O1 C3 C4 C5 . . . . 10.9(2) ?
C2 C3 C4 C5 . . . . -172.99(13) ?
C9 C4 C5 C6 . . . . 0.0(2) ?
C3 C4 C5 C6 . . . . -177.51(15) ?
C4 C5 C6 C7 . . . . 0.4(3) ?
C5 C6 C7 C8 . . . . -0.5(3) ?
C6 C7 C8 C9 . . . . 0.3(3) ?
C5 C4 C9 C8 . . . . -0.2(2) ?
C3 C4 C9 C8 . . . . 177.27(14) ?
C5 C4 C9 C10 . . . . -179.13(14) ?
C3 C4 C9 C10 . . . . -1.7(2) ?
C7 C8 C9 C4 . . . . 0.0(2) ?
C7 C8 C9 C10 . . . . 178.99(15) ?
C4 C9 C10 O2 . . . . 178.08(14) ?
C8 C9 C10 O2 . . . . -0.9(2) ?
C4 C9 C10 C11 . . . . -2.8(2) ?
C8 C9 C10 C11 . . . . 178.24(14) ?
C1 C2 C11 C12 . . . . 2.9(2) ?
C3 C2 C11 C12 . . . . -171.10(13) ?
C1 C2 C11 C10 . . . . -177.23(12) ?
C3 C2 C11 C10 . . . . 8.7(2) ?
O2 C10 C11 C12 . . . . -1.9(2) ?
C9 C10 C11 C12 . . . . 179.00(13) ?
O2 C10 C11 C2 . . . . 178.30(14) ?
C9 C10 C11 C2 . . . . -0.8(2) ?
C2 C11 C12 C13 . . . . 0.1(2) ?
C10 C11 C12 C13 . . . . -179.75(14) ?
C11 C12 C13 C14 . . . . -1.6(2) ?
C12 C13 C14 N2 . . . . -178.38(14) ?
C12 C13 C14 C1 . . . . -0.1(2) ?
C15 N2 C14 C13 . . . . 176.95(15) ?
C16 N2 C14 C13 . . . . -3.9(3) ?
C15 N2 C14 C1 . . . . -1.58(16) ?
C16 N2 C14 C1 . . . . 177.55(14) ?
N1 C1 C14 C13 . . . . -177.27(13) ?
C2 C1 C14 C13 . . . . 3.1(2) ?
N1 C1 C14 N2 . . . . 1.38(15) ?
C2 C1 C14 N2 . . . . -178.24(12) ?
C14 N2 C15 O3 . . . . -177.54(17) ?
C16 N2 C15 O3 . . . . 3.3(3) ?
C14 N2 C15 N1 . . . . 1.15(17) ?
C16 N2 C15 N1 . . . . -178.04(13) ?
C1 N1 C15 O3 . . . . 178.43(16) ?
C19 N1 C15 O3 . . . . 10.1(3) ?
C1 N1 C15 N2 . . . . -0.26(18) ?
C19 N1 C15 N2 . . . . -168.54(12) ?
C15 N2 C16 C17 . . . . 76.63(19) ?
C14 N2 C16 C17 . . . . -102.40(18) ?
N2 C16 C17 C18 . . . . 116.73(19) ?
C1 N1 C19 C20 . . . . 109.60(18) ?
C15 N1 C19 C20 . . . . -85.41(17) ?
N1 C19 C20 C21 . . . . 126.87(17) ?

loop_
_cod_related_entry_id
_cod_related_entry_database
_cod_related_entry_code
1 ChemSpider 24745422
